data_2101842
loop_
_publ_author_name
'Ferguson, George'

_publ_section_title
;
 Crystal Engineering Using Trisphenols. Three-Dimensional
 Hydrogen-Bonding Networks in 1,1,1-Tris(4-hydroxyphenyl)ethane, its
 Hydrated Adduct with 1,4-Diazabicyclo[2.2.2]octane (1/1/1) and its
 Adduct with Piperazine (4/3)
;
_journal_issue 3
_journal_name_full 'Acta Crystallographica Section B'
_journal_page_first 534
_journal_page_last 543
_journal_paper_doi 10.1107/S010876819601405X
_journal_volume 53
_journal_year 1997
_chemical_formula_moiety '(C20 H18 O3) (C6 H12 N2) (H2 O) '
_chemical_formula_sum 'C26 H32 N2 O4'
_chemical_formula_weight 436.54
_chemical_name_systematic ?
_space_group_IT_number 2
_symmetry_cell_setting triclinic
_symmetry_space_group_name_Hall '-P 1'
_symmetry_space_group_name_H-M 'P -1'
_cell_angle_alpha 76.645(12)
_cell_angle_beta 74.513(11)
_cell_angle_gamma 89.305(13)
_cell_formula_units_Z 2
_cell_length_a 10.421(2)
_cell_length_b 10.734(2)
_cell_length_c 10.9756(13)
_cell_measurement_reflns_used 25
_cell_measurement_temperature 294.0(10)
_cell_measurement_theta_max 16.4
_cell_measurement_theta_min 9.6
_cell_volume 1149.5(3)
_computing_cell_refinement 'SET4 and CELDIM (Enraf-Nonius, 1992)'
_computing_data_collection 'CAD4 (Enraf-Nonius, 1992)'
_computing_data_reduction 'DATRD2 in NRCVAX94 (Gabe, Le Page, Charland, Lee & White, 1989)'
_computing_molecular_graphics 'NRCVAX94, PLATON (Spek, 1995a) and PLUTON (Spek 1995b)'
_computing_publication_material 'NRCVAX94, SHELXL93  and WordPerfect macro PREPCIF'
_computing_structure_refinement 'NRCVAX94 and SHELXL93 (Sheldrick, 1993)'
_computing_structure_solution 'SHELXS86 (Sheldrick, 1986)'
_diffrn_ambient_temperature 294.0(10)
_diffrn_measurement_device 'Enraf-Nonius CAD-4'
_diffrn_measurement_method \q/2\q
_diffrn_radiation_monochromator graphite
_diffrn_radiation_source 'X-ray tube'
_diffrn_radiation_type 'Molybdenum K\a'
_diffrn_radiation_wavelength 0.7107
_diffrn_reflns_av_R_equivalents 0.0
_diffrn_reflns_av_sigmaI/netI 0.1094
_diffrn_reflns_limit_h_max 13
_diffrn_reflns_limit_h_min -13
_diffrn_reflns_limit_k_max 13
_diffrn_reflns_limit_k_min 0
_diffrn_reflns_limit_l_max 13
_diffrn_reflns_limit_l_min -13
_diffrn_reflns_number 4984
_diffrn_reflns_theta_max 27
_diffrn_reflns_theta_min 2
_diffrn_standards_decay_% 'no decay, variation 1.1'
_diffrn_standards_interval_time 120
_diffrn_standards_number 3
_exptl_absorpt_coefficient_mu 0.085
_exptl_absorpt_correction_T_max 1.0
_exptl_absorpt_correction_T_min 1.0
_exptl_absorpt_correction_type none
_exptl_crystal_colour colorless
_exptl_crystal_density_diffrn 1.261
_exptl_crystal_density_meas ?
_exptl_crystal_description block
_exptl_crystal_F_000 468
_exptl_crystal_size_max 0.42
_exptl_crystal_size_mid 0.38
_exptl_crystal_size_min 0.26
_refine_diff_density_max 0.223
_refine_diff_density_min -0.285
_refine_ls_extinction_method none
_refine_ls_goodness_of_fit_all 0.932
_refine_ls_goodness_of_fit_obs 1.240
_refine_ls_hydrogen_treatment 'riding (C-H 0.93 to 0.97,  N-H 0.91, O-H 0.82\%A)'
_refine_ls_matrix_type full
_refine_ls_number_parameters 299
_refine_ls_number_reflns 4984
_refine_ls_number_restraints 4
_refine_ls_restrained_S_all 0.932
_refine_ls_restrained_S_obs 1.239
_refine_ls_R_factor_all 0.1592
_refine_ls_R_factor_obs 0.0629
_refine_ls_shift/esd_max 0.000
_refine_ls_shift/esd_mean 0.000
_refine_ls_structure_factor_coef Fsqd
_refine_ls_weighting_details 'w=1/[\s^2^(Fo^2^)+(0.0681P)^2^] where P=(Fo^2^+2Fc^2^)/3'
_refine_ls_weighting_scheme calc
_refine_ls_wR_factor_all 0.1618
_refine_ls_wR_factor_obs 0.1378
_reflns_number_observed 2195
_reflns_number_total 4984
_reflns_observed_criterion >2\s(I)
_cod_data_source_file ab0362.cif
_cod_data_source_block 2
_cod_depositor_comments
;
The following automatic conversions were performed:

'_refine_ls_weighting_scheme' value 'calc
w=1/[\s^2^(Fo^2^)+(0.0681P)^2^] where P=(Fo^2^+2Fc^2^)/3' was changed
to 'calc'. New tag '_refine_ls_weighting_details' was created. The
value of the new tag was set to 'w=1/[\s^2^(Fo^2^)+(0.0681P)^2^]
where P=(Fo^2^+2Fc^2^)/3'.

Automatic conversion script
Id: cif_fix_values 3143 2015-03-26 13:38:13Z robertas 
;
_cod_database_code 2101842

loop_
_symmetry_equiv_pos_as_xyz
'x, y, z'
'-x, -y, -z'

loop_
_atom_site_aniso_label
_atom_site_aniso_U_11
_atom_site_aniso_U_22
_atom_site_aniso_U_33
_atom_site_aniso_U_12
_atom_site_aniso_U_13
_atom_site_aniso_U_23
O1 0.0582(15) 0.0411(13) 0.0384(12) 0.0022(10) -0.0156(11) -0.0099(10)
O2 0.063(2) 0.0418(14) 0.072(2) 0.0018(12) -0.0107(14) 0.0063(12)
O3 0.0480(14) 0.077(2) 0.0330(12) 0.0212(13) -0.0161(10) -0.0061(11)
O4 0.125(3) 0.093(2) 0.154(3) 0.017(2) -0.090(3) -0.025(2)
N1 0.0379(15) 0.053(2) 0.041(2) 0.0058(13) -0.0107(12) -0.0095(13)
N2 0.040(2) 0.060(2) 0.060(2) 0.0072(14) -0.0188(14) -0.014(2)
C1 0.0264(15) 0.039(2) 0.0295(15) 0.0060(13) -0.0076(12) -0.0047(13)
C2 0.032(2) 0.059(2) 0.042(2) 0.006(2) -0.0104(14) -0.008(2)
C11 0.0265(15) 0.035(2) 0.029(2) 0.0042(12) -0.0109(12) -0.0043(12)
C12 0.044(2) 0.043(2) 0.031(2) -0.0023(15) -0.0091(14) -0.0014(14)
C13 0.048(2) 0.033(2) 0.044(2) -0.0017(14) -0.014(2) -0.0042(15)
C14 0.040(2) 0.038(2) 0.035(2) 0.0064(14) -0.0174(14) -0.0082(14)
C15 0.037(2) 0.041(2) 0.028(2) 0.0004(14) -0.0084(14) -0.0003(14)
C16 0.036(2) 0.034(2) 0.035(2) -0.0019(13) -0.0118(14) -0.0044(13)
C21 0.033(2) 0.036(2) 0.031(2) 0.0083(13) -0.0129(13) -0.0104(13)
C22 0.044(2) 0.043(2) 0.053(2) 0.006(2) -0.026(2) -0.006(2)
C23 0.056(2) 0.045(2) 0.055(2) 0.012(2) -0.031(2) -0.003(2)
C24 0.052(2) 0.033(2) 0.037(2) 0.007(2) -0.006(2) -0.0069(14)
C25 0.036(2) 0.041(2) 0.044(2) 0.0026(15) -0.0066(14) -0.0120(15)
C26 0.040(2) 0.038(2) 0.036(2) 0.0125(14) -0.0141(14) -0.0092(14)
C31 0.0260(15) 0.035(2) 0.030(2) 0.0020(12) -0.0086(12) -0.0054(12)
C32 0.035(2) 0.047(2) 0.036(2) 0.0127(14) -0.0102(14) -0.0109(14)
C33 0.046(2) 0.059(2) 0.025(2) 0.014(2) -0.0085(14) -0.0149(14)
C34 0.038(2) 0.045(2) 0.030(2) 0.0058(14) -0.0111(14) -0.0060(14)
C35 0.030(2) 0.046(2) 0.037(2) 0.0131(14) -0.0103(14) -0.0082(14)
C36 0.038(2) 0.051(2) 0.026(2) 0.0088(15) -0.0081(13) -0.0097(14)
C41 0.054(2) 0.065(2) 0.055(2) 0.008(2) -0.017(2) -0.025(2)
C42 0.052(2) 0.056(2) 0.073(2) 0.003(2) -0.024(2) -0.022(2)
C43 0.057(2) 0.079(3) 0.050(2) 0.002(2) -0.009(2) 0.004(2)
C51 0.065(3) 0.122(4) 0.086(3) 0.033(3) -0.040(2) -0.049(3)
C52 0.055(2) 0.059(2) 0.088(3) 0.009(2) -0.025(2) -0.008(2)
C53 0.045(2) 0.083(3) 0.075(3) -0.004(2) -0.005(2) -0.002(2)

loop_
_atom_site_label
_atom_site_fract_x
_atom_site_fract_y
_atom_site_fract_z
_atom_site_U_iso_or_equiv
_atom_site_thermal_displace_type
_atom_site_calc_flag
_atom_site_refinement_flags
_atom_site_occupancy
_atom_site_disorder_group
_atom_site_type_symbol
O1 0.2334(2) 0.3294(2) 0.7246(2) 0.0453(5) Uani d D 1 . O
O2 0.0813(2) -0.4856(2) 0.6297(2) 0.0639(7) Uani d . 1 . O
O3 0.0842(2) 0.2453(2) -0.0508(2) 0.0528(6) Uani d . 1 . O
O4 0.4315(4) 0.4874(3) 0.7708(4) 0.1144(12) Uani d D 1 . O
N1 0.8502(3) 0.3227(2) 0.9525(2) 0.0442(6) Uani d . 1 . N
N2 0.6398(3) 0.4008(3) 0.8936(3) 0.0521(7) Uani d D 1 . N
C1 0.3182(3) 0.0137(3) 0.3579(3) 0.0324(7) Uani d . 1 . C
C2 0.4703(3) 0.0093(3) 0.3048(3) 0.0450(8) Uani d . 1 . C
C11 0.2912(3) 0.0954(3) 0.4602(3) 0.0301(6) Uani d . 1 . C
C12 0.3443(3) 0.2210(3) 0.4254(3) 0.0407(8) Uani d . 1 . C
C13 0.3254(3) 0.2969(3) 0.5135(3) 0.0423(8) Uani d . 1 . C
C14 0.2496(3) 0.2489(3) 0.6419(3) 0.0359(7) Uani d . 1 . C
C15 0.1944(3) 0.1265(3) 0.6778(3) 0.0370(7) Uani d . 1 . C
C16 0.2145(3) 0.0514(3) 0.5877(3) 0.0350(7) Uani d . 1 . C
C21 0.2576(3) -0.1238(3) 0.4236(3) 0.0322(7) Uani d . 1 . C
C22 0.3257(3) -0.2133(3) 0.4928(3) 0.0451(8) Uani d . 1 . C
C23 0.2702(3) -0.3333(3) 0.5606(3) 0.0505(9) Uani d . 1 . C
C24 0.1430(3) -0.3684(3) 0.5620(3) 0.0421(8) Uani d . 1 . C
C25 0.0727(3) -0.2835(3) 0.4935(3) 0.0409(7) Uani d . 1 . C
C26 0.1298(3) -0.1626(3) 0.4259(3) 0.0373(7) Uani d . 1 . C
C31 0.2562(3) 0.0748(3) 0.2471(3) 0.0309(6) Uani d . 1 . C
C32 0.3114(3) 0.0674(3) 0.1193(3) 0.0394(7) Uani d . 1 . C
C33 0.2534(3) 0.1225(3) 0.0208(3) 0.0430(8) Uani d . 1 . C
C34 0.1370(3) 0.1881(3) 0.0464(3) 0.0376(7) Uani d . 1 . C
C35 0.0799(3) 0.1932(3) 0.1744(3) 0.0375(7) Uani d . 1 . C
C36 0.1392(3) 0.1391(3) 0.2705(3) 0.0385(7) Uani d . 1 . C
C41 0.8430(3) 0.2843(3) 0.8328(3) 0.0562(9) Uani d . 1 . C
C42 0.8503(3) 0.4643(3) 0.9303(3) 0.0578(9) Uani d . 1 . C
C43 0.7332(3) 0.2646(4) 1.0596(3) 0.0664(11) Uani d . 1 . C
C51 0.7152(4) 0.3326(4) 0.7992(4) 0.0832(13) Uani d . 1 . C
C52 0.7231(3) 0.5091(3) 0.8927(4) 0.0678(11) Uani d . 1 . C
C53 0.6066(3) 0.3151(4) 1.0228(4) 0.0724(11) Uani d . 1 . C
H1 0.1865 0.2926 0.7965 0.068 Uiso calc R 1 . H
H2 0.1347 -0.5316 0.6591 0.096 Uiso calc R 1 . H
H3 0.0088 0.2664 -0.0199 0.079 Uiso calc PR 0.37(5) . H
H1A 0.9261 0.2946 0.9735 0.053 Uiso calc PR 0.63(5) 1 H
H2A 0.5077 -0.0290 0.3748 0.068 Uiso calc R 1 . H
H2B 0.5085 0.0949 0.2658 0.068 Uiso calc R 1 . H
H2C 0.4894 -0.0407 0.2406 0.068 Uiso calc R 1 . H
H12 0.3940 0.2547 0.3401 0.049 Uiso calc R 1 . H
H13 0.3632 0.3802 0.4876 0.051 Uiso calc R 1 . H
H15 0.1432 0.0935 0.7627 0.044 Uiso calc R 1 . H
H16 0.1754 -0.0313 0.6137 0.042 Uiso calc R 1 . H
H22 0.4115 -0.1912 0.4933 0.054 Uiso calc R 1 . H
H23 0.3187 -0.3908 0.6056 0.061 Uiso calc R 1 . H
H25 -0.0126 -0.3069 0.4926 0.049 Uiso calc R 1 . H
H26 0.0810 -0.1057 0.3807 0.045 Uiso calc R 1 . H
H32 0.3894 0.0244 0.0990 0.047 Uiso calc R 1 . H
H33 0.2931 0.1155 -0.0638 0.052 Uiso calc R 1 . H
H35 0.0004 0.2338 0.1955 0.045 Uiso calc R 1 . H
H36 0.0991 0.1460 0.3550 0.046 Uiso calc R 1 . H
H41A 0.8429 0.1917 0.8468 0.067 Uiso calc R 1 . H
H41B 0.9200 0.3210 0.7615 0.067 Uiso calc R 1 . H
H42A 0.9281 0.5031 0.8610 0.069 Uiso calc R 1 . H
H42B 0.8534 0.4898 1.0087 0.069 Uiso calc R 1 . H
H43A 0.7374 0.2870 1.1392 0.080 Uiso calc R 1 . H
H43B 0.7318 0.1720 1.0739 0.080 Uiso calc R 1 . H
H51A 0.7376 0.3895 0.7130 0.100 Uiso calc R 1 . H
H51B 0.6607 0.2604 0.7982 0.100 Uiso calc R 1 . H
H52A 0.6734 0.5566 0.9536 0.081 Uiso calc R 1 . H
H52B 0.7468 0.5661 0.8066 0.081 Uiso calc R 1 . H
H53A 0.5497 0.2435 1.0247 0.087 Uiso calc R 1 . H
H53B 0.5578 0.3606 1.0860 0.087 Uiso calc R 1 . H
H4A 0.3852 0.4291 0.7646 0.180 Uiso d D 1 . H
H4B 0.4872 0.4557 0.8075 0.180 Uiso d D 1 . H

loop_
_atom_type_symbol
_atom_type_description
_atom_type_scat_dispersion_real
_atom_type_scat_dispersion_imag
_atom_type_scat_source
C C 0.0033 0.0016 'International Tables Vol C Tables 4.2.6.8 and 6.1.1.4'
H H 0.0000 0.0000 'International Tables Vol C Tables 4.2.6.8 and 6.1.1.4'
N N 0.0061 0.0033 'International Tables Vol C Tables 4.2.6.8 and 6.1.1.4'
O O 0.0106 0.0060 'International Tables Vol C Tables 4.2.6.8 and 6.1.1.4'

loop_
_geom_angle_atom_site_label_1
_geom_angle_atom_site_label_2
_geom_angle_atom_site_label_3
_geom_angle
C2 C1 C11 108.0(2)
C2 C1 C21 109.3(2)
C2 C1 C31 110.3(2)
C11 C1 C21 109.3(2)
C11 C1 C31 109.5(2)
C21 C1 C31 110.3(2)
C1 C11 C12 119.7(2)
C1 C11 C16 123.8(2)
C12 C11 C16 116.6(3)
C11 C12 C13 122.0(3)
C12 C13 C14 120.0(3)
O1 C14 C15 123.6(3)
O1 C14 C13 117.3(3)
C13 C14 C15 119.1(3)
C14 C15 C16 120.1(3)
C11 C16 C15 122.3(3)
C1 C21 C22 120.8(2)
C1 C21 C26 122.7(2)
C22 C21 C26 116.3(3)
C21 C22 C23 122.2(3)
C22 C23 C24 120.1(3)
O2 C24 C25 117.5(3)
O2 C24 C23 122.9(3)
C23 C24 C25 119.6(3)
C24 C25 C26 119.6(3)
C21 C26 C25 122.1(3)
C1 C31 C32 122.6(2)
C1 C31 C36 121.4(2)
C32 C31 C36 116.0(2)
C31 C32 C33 121.7(3)
C32 C33 C34 121.1(3)
O3 C34 C33 120.6(3)
O3 C34 C35 122.1(3)
C33 C34 C35 117.3(3)
C34 C35 C36 120.8(3)
C31 C36 C35 123.0(3)
C41 N1 C42 109.6(2)
C41 N1 C43 108.9(3)
C42 N1 C43 109.6(3)
C51 N2 C52 108.5(3)
C51 N2 C53 109.2(3)
C52 N2 C53 108.9(3)
N1 C41 C51 108.7(3)
N1 C42 C52 108.5(3)
N1 C43 C53 108.5(3)
N2 C51 C41 111.0(3)
N2 C52 C42 111.2(3)
N2 C53 C43 111.0(3)

loop_
_geom_bond_atom_site_label_1
_geom_bond_atom_site_label_2
_geom_bond_distance
O1 C14 1.370(3)
O2 C24 1.372(3)
O3 C34 1.350(3)
C1 C2 1.540(4)
C1 C11 1.546(4)
C1 C21 1.544(4)
C1 C31 1.539(4)
C11 C12 1.392(4)
C11 C16 1.388(4)
C12 C13 1.377(4)
C13 C14 1.398(4)
C14 C15 1.368(4)
C15 C16 1.387(4)
C21 C22 1.392(4)
C21 C26 1.393(4)
C22 C23 1.375(4)
C23 C24 1.378(4)
C24 C25 1.376(4)
C25 C26 1.387(4)
C31 C32 1.387(4)
C31 C36 1.387(4)
C32 C33 1.389(4)
C33 C34 1.391(4)
C34 C35 1.385(4)
C35 C36 1.374(4)
N1 C41 1.485(4)
N1 C42 1.482(4)
N1 C43 1.473(4)
N2 C51 1.459(4)
N2 C52 1.456(4)
N2 C53 1.456(4)
C41 C51 1.528(5)
C42 C52 1.531(4)
C43 C53 1.537(5)

loop_
_geom_torsion_atom_site_label_1
_geom_torsion_atom_site_label_2
_geom_torsion_atom_site_label_3
_geom_torsion_atom_site_label_4
_geom_torsion
C31 C1 C11 C16 116.2(3)
C2 C1 C11 C16 -123.6(3)
C21 C1 C11 C16 -4.8(3)
C31 C1 C11 C12 -63.2(3)
C2 C1 C11 C12 56.9(3)
C21 C1 C11 C12 175.8(2)
C16 C11 C12 C13 1.9(4)
C1 C11 C12 C13 -178.6(3)
C11 C12 C13 C14 -0.9(4)
C12 C13 C14 C15 -0.3(4)
C12 C13 C14 O1 -179.4(3)
O1 C14 C15 C16 179.4(3)
C13 C14 C15 C16 0.4(4)
C14 C15 C16 C11 0.7(4)
C12 C11 C16 C15 -1.8(4)
C1 C11 C16 C15 178.7(2)
C31 C1 C21 C22 157.6(3)
C2 C1 C21 C22 36.2(3)
C11 C1 C21 C22 -81.9(3)
C31 C1 C21 C26 -27.4(4)
C2 C1 C21 C26 -148.8(3)
C11 C1 C21 C26 93.1(3)
C26 C21 C22 C23 -0.3(4)
C1 C21 C22 C23 175.0(3)
C21 C22 C23 C24 -0.2(5)
C22 C23 C24 O2 -178.7(3)
C22 C23 C24 C25 1.0(5)
O2 C24 C25 C26 178.6(3)
C23 C24 C25 C26 -1.2(4)
C24 C25 C26 C21 0.6(4)
C22 C21 C26 C25 0.1(4)
C1 C21 C26 C25 -175.0(2)
C2 C1 C31 C36 -152.1(3)
C21 C1 C31 C36 87.1(3)
C11 C1 C31 C36 -33.3(3)
C2 C1 C31 C32 29.0(4)
C21 C1 C31 C32 -91.8(3)
C11 C1 C31 C32 147.8(3)
C36 C31 C32 C33 0.6(4)
C1 C31 C32 C33 179.6(3)
C31 C32 C33 C34 0.2(5)
C32 C33 C34 O3 177.6(3)
C32 C33 C34 C35 -1.6(4)
O3 C34 C35 C36 -177.0(3)
C33 C34 C35 C36 2.2(4)
C34 C35 C36 C31 -1.4(5)
C32 C31 C36 C35 -0.1(4)
C1 C31 C36 C35 -179.0(3)
C43 N1 C41 C51 60.3(4)
C42 N1 C41 C51 -59.6(4)
C43 N1 C42 C52 -60.8(3)
C41 N1 C42 C52 58.6(3)
C42 N1 C43 C53 58.9(4)
C41 N1 C43 C53 -61.0(4)
C53 N2 C51 C41 -59.0(4)
C52 N2 C51 C41 59.5(4)
N1 C41 C51 N2 0.0(4)
C53 N2 C52 C42 58.3(4)
C51 N2 C52 C42 -60.5(4)
N1 C42 C52 N2 1.5(4)
C52 N2 C53 C43 -60.2(4)
C51 N2 C53 C43 58.1(4)
N1 C43 C53 N2 1.7(4)
